data_7115461
loop_
_publ_author_name
'Michal J. Bialek'
'Lechoslaw Latos-Grazynski'

_publ_section_title
;
 Merging of inner and outer ruthenium organometallic coordination motifs
 within an azuliporphyrin framework
;
_journal_name_full Chem.Commun.
_journal_page_first 9270
_journal_paper_doi 10.1039/C4cc04271A
_journal_volume 50
_journal_year 2014
_chemical_formula_sum 'C59 H31 N3 O9 Pt Ru4'
_chemical_formula_weight 1525.24
_chemical_name_systematic
;
 ?
;
_space_group_crystal_system triclinic
_space_group_IT_number 2
_space_group_name_Hall '-P 1'
_space_group_name_H-M_alt 'P -1'
_symmetry_space_group_name_Hall '-P 1'
_symmetry_space_group_name_H-M 'P -1'
_atom_sites_solution_hydrogens mixed
_audit_creation_method SHELXL-97
_cell_angle_alpha 80.13(3)
_cell_angle_beta 86.41(4)
_cell_angle_gamma 68.98(4)
_cell_formula_units_Z 2
_cell_length_a 10.192(4)
_cell_length_b 13.967(5)
_cell_length_c 20.939(7)
_cell_measurement_reflns_used 5834
_cell_measurement_temperature 100(2)
_cell_measurement_theta_max 28.82
_cell_measurement_theta_min 2.91
_cell_volume 2741.2(19)
_computing_structure_refinement 'SHELXL-2013 (Sheldrick, 2013)'
_diffrn_ambient_temperature 100(2)
_diffrn_detector_area_resol_mean 10.3456
_diffrn_measured_fraction_theta_full 0.994
_diffrn_measured_fraction_theta_max 0.994
_diffrn_measurement_device_type 'Xcalibur, Ruby'
_diffrn_measurement_method '\w scans'
_diffrn_radiation_type MoK\a
_diffrn_radiation_wavelength 0.71073
_diffrn_reflns_av_R_equivalents 0.0412
_diffrn_reflns_av_unetI/netI 0.0856
_diffrn_reflns_Laue_measured_fraction_full 0.994
_diffrn_reflns_Laue_measured_fraction_max 0.994
_diffrn_reflns_limit_h_max 11
_diffrn_reflns_limit_h_min -12
_diffrn_reflns_limit_k_max 16
_diffrn_reflns_limit_k_min -16
_diffrn_reflns_limit_l_max 21
_diffrn_reflns_limit_l_min -25
_diffrn_reflns_number 18240
_diffrn_reflns_point_group_measured_fraction_full 0.994
_diffrn_reflns_point_group_measured_fraction_max 0.994
_diffrn_reflns_theta_full 25.500
_diffrn_reflns_theta_max 25.499
_diffrn_reflns_theta_min 2.911
_diffrn_source 'Enhance (Mo) X-ray Source'
_exptl_absorpt_coefficient_mu 3.678
_exptl_absorpt_correction_T_max 0.930
_exptl_absorpt_correction_T_min 0.631
_exptl_absorpt_correction_type analytical
_exptl_absorpt_process_details
;
CrysAlisPro, Agilent Technologies,
Version 1.171.36.28 (release 01-02-2013 CrysAlis171 .NET)
(compiled Feb  1 2013,16:14:44)
Analytical numeric absorption correction using a multifaceted crystal
            model based on expressions derived by R.C. Clark & J.S. Reid.
(Clark, R. C. & Reid, J. S. (1995). Acta Cryst. A51, 887-897)
;
_exptl_crystal_colour 'dark brown'
_exptl_crystal_density_diffrn 1.848
_exptl_crystal_description plate
_exptl_crystal_F_000 1464
_exptl_crystal_size_max 0.200
_exptl_crystal_size_mid 0.060
_exptl_crystal_size_min 0.030
_platon_squeeze_details
;

;
_refine_diff_density_max 0.74
_refine_diff_density_min -0.77
_refine_diff_density_rms 0.17
_refine_ls_extinction_method none
_refine_ls_goodness_of_fit_ref 0.983
_refine_ls_hydrogen_treatment constr
_refine_ls_matrix_type full
_refine_ls_number_parameters 681
_refine_ls_number_reflns 10152
_refine_ls_number_restraints 7
_refine_ls_restrained_S_all 0.984
_refine_ls_R_factor_all 0.0649
_refine_ls_R_factor_gt 0.0418
_refine_ls_shift/su_max 0.001
_refine_ls_shift/su_mean 0.000
_refine_ls_structure_factor_coef Fsqd
_refine_ls_weighting_details
;
 w=1/[\s^2^(Fo^2^)+(0.0191P)^2^]
 where P=(Fo^2^+2Fc^2^)/3
;
_refine_ls_weighting_scheme calc
_refine_ls_wR_factor_gt 0.0687
_refine_ls_wR_factor_ref 0.0742
_reflns_Friedel_coverage 0.000
_reflns_number_gt 7730
_reflns_number_total 10152
_reflns_threshold_expression 'I > 2\s(I)'
_cod_data_source_file c4cc04271a2.cif
_cod_data_source_block 6
_cod_database_code 7115461
_shelx_space_group_comment
;
The symmetry employed for this shelxl refinement is uniquely defined
by the following loop, which should always be used as a source of
symmetry information in preference to the above space-group names.
They are only intended as comments.
;
_shelx_estimated_absorpt_t_min 0.527
_shelx_estimated_absorpt_t_max 0.898

loop_
_space_group_symop_operation_xyz
'x, y, z'
'-x, -y, -z'

loop_
_atom_site_label
_atom_site_type_symbol
_atom_site_fract_x
_atom_site_fract_y
_atom_site_fract_z
_atom_site_U_iso_or_equiv
_atom_site_adp_type
_atom_site_occupancy
_atom_site_site_symmetry_order
_atom_site_calc_flag
_atom_site_refinement_flags_posn
_atom_site_refinement_flags_adp
Pt1 Pt 0.09679(3) 0.60527(2) 0.29362(2) 0.01162(7) Uani 1 1 d . .
Ru1 Ru -0.16852(5) 0.56962(4) 0.20543(2) 0.01307(12) Uani 1 1 d . .
Ru2 Ru -0.24951(5) 0.42936(4) 0.15063(2) 0.01612(13) Uani 1 1 d . .
Ru3 Ru -0.34419(5) 0.64411(4) 0.09056(2) 0.01583(13) Uani 1 1 d . .
Ru4 Ru -0.45362(5) 0.57955(5) 0.20413(3) 0.02047(14) Uani 1 1 d . .
N22 N 0.0333(5) 0.7565(4) 0.2573(2) 0.0120(12) Uani 1 1 d . .
N23 N 0.1344(5) 0.6392(4) 0.3813(2) 0.0157(12) Uani 1 1 d . .
N24 N 0.1625(5) 0.4542(4) 0.3312(2) 0.0148(12) Uani 1 1 d . .
C1 C 0.0642(6) 0.4720(5) 0.1970(3) 0.0120(14) Uani 1 1 d . .
C2 C -0.0060(6) 0.4816(5) 0.1360(3) 0.0110(13) Uiso 1 1 d . .
C2A C -0.0264(6) 0.3952(5) 0.1129(3) 0.0160(15) Uani 1 1 d . .
H2A H 0.0429 0.3243 0.1280 0.019 Uiso 1 1 calc R U
C2B C -0.1187(6) 0.4040(5) 0.0636(3) 0.0171(16) Uani 1 1 d . .
H2B H -0.1061 0.3396 0.0454 0.020 Uiso 1 1 calc R U
C2C C -0.2207(6) 0.4981(5) 0.0332(3) 0.0147(15) Uani 1 1 d . .
H2C H -0.2763 0.4849 0.0012 0.018 Uiso 1 1 d R U
C3 C -0.0584(6) 0.5913(5) 0.1087(3) 0.0111(14) Uani 1 1 d . .
C3A C -0.1323(6) 0.6397(5) 0.0474(3) 0.0152(15) Uani 1 1 d . .
H3A H -0.1249 0.7077 0.0268 0.018 Uiso 1 1 calc R U
C3B C -0.1998(6) 0.5952(5) 0.0115(3) 0.0164(15) Uani 1 1 d . .
H3B H -0.2307 0.6313 -0.0335 0.020 Uiso 1 1 calc R U
C4 C -0.0141(6) 0.6451(5) 0.1542(3) 0.0166(15) Uani 1 1 d . .
C5 C -0.0324(6) 0.7537(5) 0.1450(3) 0.0137(14) Uani 1 1 d . .
C5A C -0.0640(6) 0.8224(5) 0.0794(3) 0.0154(15) Uani 1 1 d . .
C5B C -0.1936(7) 0.8992(5) 0.0651(3) 0.0215(16) Uani 1 1 d . .
H5B H -0.2660 0.9101 0.0969 0.026 Uiso 1 1 calc R U
C5C C -0.2176(8) 0.9596(5) 0.0052(3) 0.0281(18) Uani 1 1 d . .
H5C H -0.3073 1.0118 -0.0044 0.034 Uiso 1 1 calc R U
C5D C -0.1125(8) 0.9458(6) -0.0420(3) 0.034(2) Uani 1 1 d . .
H5D H -0.1307 0.9880 -0.0834 0.040 Uiso 1 1 calc R U
C5E C 0.0165(8) 0.8712(6) -0.0281(3) 0.0291(19) Uani 1 1 d . .
H5E H 0.0887 0.8626 -0.0599 0.035 Uiso 1 1 calc R U
C5F C 0.0437(7) 0.8069(5) 0.0328(3) 0.0181(15) Uani 1 1 d . .
H5F H 0.1331 0.7542 0.0422 0.022 Uiso 1 1 calc R U
C6 C -0.0119(6) 0.8027(5) 0.1928(3) 0.0140(14) Uani 1 1 d . .
C7 C -0.0355(6) 0.9120(5) 0.1858(3) 0.0170(15) Uani 1 1 d . .
H7 H -0.0649 0.9613 0.1474 0.020 Uiso 1 1 calc R U
C8 C -0.0089(6) 0.9320(5) 0.2428(3) 0.0171(15) Uani 1 1 d . .
H8 H -0.0171 0.9981 0.2522 0.020 Uiso 1 1 calc R U
C9 C 0.0347(6) 0.8351(5) 0.2876(3) 0.0168(15) Uani 1 1 d . .
C10 C 0.0754(6) 0.8267(5) 0.3518(3) 0.0141(14) Uani 1 1 d . .
C10A C 0.0796(7) 0.9230(5) 0.3731(3) 0.0180(15) Uani 1 1 d . U
C10B C -0.0403(8) 0.9975(7) 0.3911(4) 0.062(3) Uani 1 1 d . U
H10B H -0.1278 0.9878 0.3902 0.075 Uiso 1 1 calc R U
C10C C -0.0366(9) 1.0866(8) 0.4105(5) 0.075(4) Uani 1 1 d . .
H10C H -0.1217 1.1393 0.4199 0.090 Uiso 1 1 calc R U
C10D C 0.0880(8) 1.0986(6) 0.4160(3) 0.0316(19) Uani 1 1 d . .
H10D H 0.0917 1.1566 0.4329 0.018(17) Uiso 1 1 calc R .
C10E C 0.2064(8) 1.0277(6) 0.3975(4) 0.039(2) Uani 1 1 d . .
H10E H 0.2934 1.0380 0.3983 0.047 Uiso 1 1 calc R U
C10F C 0.2024(7) 0.9380(6) 0.3766(4) 0.037(2) Uani 1 1 d . .
H10F H 0.2874 0.8874 0.3649 0.044 Uiso 1 1 calc R U
C11 C 0.1182(6) 0.7349(5) 0.3949(3) 0.0159(15) Uani 1 1 d . .
C12 C 0.1480(6) 0.7265(5) 0.4628(3) 0.0187(15) Uani 1 1 d . U
H12 H 0.1415 0.7821 0.4848 0.022 Uiso 1 1 calc R U
C13 C 0.1863(6) 0.6261(5) 0.4887(3) 0.0192(15) Uani 1 1 d . U
H13 H 0.2126 0.5969 0.5324 0.023 Uiso 1 1 calc R U
C14 C 0.1801(6) 0.5699(5) 0.4372(3) 0.0136(14) Uani 1 1 d . .
C15 C 0.2188(6) 0.4626(5) 0.4434(3) 0.0156(15) Uani 1 1 d . .
C15A C 0.2800(6) 0.3986(5) 0.5066(3) 0.0184(16) Uani 1 1 d . .
C15B C 0.4155(7) 0.3893(5) 0.5225(3) 0.0219(16) Uani 1 1 d . .
H15B H 0.4651 0.4253 0.4942 0.026 Uiso 1 1 calc R U
C15C C 0.4778(7) 0.3273(6) 0.5798(3) 0.0269(18) Uani 1 1 d . .
H15C H 0.5713 0.3187 0.5899 0.032 Uiso 1 1 calc R U
C15D C 0.4041(7) 0.2787(6) 0.6216(3) 0.0250(17) Uani 1 1 d . .
H15D H 0.4458 0.2378 0.6612 0.030 Uiso 1 1 calc R U
C15E C 0.2697(7) 0.2889(6) 0.6067(3) 0.0259(17) Uani 1 1 d . .
H15E H 0.2193 0.2550 0.6361 0.031 Uiso 1 1 calc R U
C15F C 0.2078(7) 0.3476(6) 0.5495(3) 0.0254(17) Uani 1 1 d . .
H15F H 0.1155 0.3533 0.5393 0.031 Uiso 1 1 calc R U
C16 C 0.2125(6) 0.4107(5) 0.3924(3) 0.0144(14) Uani 1 1 d . .
C17 C 0.2690(6) 0.2993(5) 0.3979(3) 0.0188(15) Uani 1 1 d . .
H17 H 0.3073 0.2518 0.4360 0.023 Uiso 1 1 calc R U
C18 C 0.2585(7) 0.2739(5) 0.3400(3) 0.0219(16) Uani 1 1 d . .
H18 H 0.2925 0.2060 0.3288 0.026 Uiso 1 1 calc R U
C19 C 0.1855(6) 0.3700(5) 0.2977(3) 0.0132(14) Uani 1 1 d . .
C20 C 0.1428(6) 0.3752(5) 0.2358(3) 0.0131(14) Uani 1 1 d . .
C20A C 0.2029(6) 0.2756(5) 0.2083(3) 0.0162(15) Uani 1 1 d . .
C20B C 0.3028(6) 0.2690(5) 0.1585(3) 0.0185(15) Uani 1 1 d . .
H20B H 0.3307 0.3268 0.1428 0.022 Uiso 1 1 calc R U
C20C C 0.3609(7) 0.1782(6) 0.1321(3) 0.0265(18) Uani 1 1 d . .
H20C H 0.4266 0.1750 0.0975 0.032 Uiso 1 1 calc R U
C20D C 0.3244(7) 0.0925(6) 0.1556(3) 0.0277(18) Uani 1 1 d . .
H20D H 0.3662 0.0301 0.1379 0.033 Uiso 1 1 calc R U
C20E C 0.2277(7) 0.0981(6) 0.2044(3) 0.0284(18) Uani 1 1 d . .
H20E H 0.2023 0.0392 0.2202 0.034 Uiso 1 1 calc R U
C20F C 0.1655(7) 0.1888(5) 0.2314(3) 0.0228(17) Uani 1 1 d . .
H20F H 0.0982 0.1915 0.2652 0.027 Uiso 1 1 calc R U
C21 C 0.0515(6) 0.5734(5) 0.2099(3) 0.0122(14) Uani 1 1 d . .
C22 C -0.1852(7) 0.5149(6) 0.2937(3) 0.0215(16) Uani 1 1 d . .
O22 O -0.1857(5) 0.4783(4) 0.3465(2) 0.0292(12) Uani 1 1 d . .
C23 C -0.2065(7) 0.3441(6) 0.2306(3) 0.0223(16) Uani 1 1 d . .
O23 O -0.1761(5) 0.2895(4) 0.2793(2) 0.0369(14) Uani 1 1 d . .
C24 C -0.3349(7) 0.3412(5) 0.1284(3) 0.0223(16) Uani 1 1 d . .
O24 O -0.3867(5) 0.2866(4) 0.1166(2) 0.0404(14) Uani 1 1 d . .
C25 C -0.5073(7) 0.6482(6) 0.0536(3) 0.0304(19) Uani 1 1 d . .
O25 O -0.6060(5) 0.6517(4) 0.0285(3) 0.0444(15) Uani 1 1 d . .
C26 C -0.4306(7) 0.7873(6) 0.0852(3) 0.0202(16) Uani 1 1 d . .
O26 O -0.4955(5) 0.8750(4) 0.0803(2) 0.0341(13) Uani 1 1 d . .
C27 C -0.3122(7) 0.6977(6) 0.2155(3) 0.0209(16) Uani 1 1 d . .
O27 O -0.3578(4) 0.7836(4) 0.22311(19) 0.0184(10) Uani 1 1 d . .
C28 C -0.4786(8) 0.5149(7) 0.2892(4) 0.039(2) Uani 1 1 d . .
O28 O -0.4982(6) 0.4750(5) 0.3397(3) 0.0620(19) Uani 1 1 d . .
C29 C -0.5696(7) 0.5247(6) 0.1672(3) 0.0296(19) Uani 1 1 d . .
O29 O -0.6467(5) 0.4963(4) 0.1462(3) 0.0453(16) Uani 1 1 d . .
C30 C -0.5931(7) 0.7112(6) 0.2146(3) 0.0283(18) Uani 1 1 d . .
O30 O -0.6764(5) 0.7900(4) 0.2179(3) 0.0481(16) Uani 1 1 d . .

loop_
_atom_site_aniso_label
_atom_site_aniso_U_11
_atom_site_aniso_U_22
_atom_site_aniso_U_33
_atom_site_aniso_U_23
_atom_site_aniso_U_13
_atom_site_aniso_U_12
Pt1 0.01078(14) 0.01431(15) 0.01020(13) -0.00295(11) 0.00001(10) -0.00451(11)
Ru1 0.0109(3) 0.0188(3) 0.0110(3) -0.0045(2) 0.0022(2) -0.0064(2)
Ru2 0.0139(3) 0.0197(3) 0.0176(3) -0.0077(2) 0.0027(2) -0.0076(3)
Ru3 0.0127(3) 0.0212(3) 0.0140(3) -0.0055(2) -0.0007(2) -0.0051(3)
Ru4 0.0125(3) 0.0287(4) 0.0212(3) -0.0085(3) 0.0064(2) -0.0074(3)
N22 0.010(3) 0.018(3) 0.010(3) -0.003(2) 0.000(2) -0.006(2)
N23 0.011(3) 0.021(3) 0.015(3) -0.008(3) -0.003(2) -0.003(3)
N24 0.012(3) 0.016(3) 0.018(3) -0.005(2) -0.002(2) -0.005(3)
C1 0.003(3) 0.022(4) 0.009(3) -0.002(3) 0.003(2) -0.003(3)
C2A 0.009(3) 0.015(4) 0.021(4) -0.011(3) 0.007(3) 0.001(3)
C2B 0.010(3) 0.033(5) 0.015(3) -0.013(3) 0.009(3) -0.013(3)
C2C 0.014(3) 0.022(4) 0.011(3) -0.011(3) 0.002(3) -0.006(3)
C3 0.010(3) 0.015(4) 0.014(3) -0.009(3) 0.004(3) -0.009(3)
C3A 0.009(3) 0.023(4) 0.016(3) -0.008(3) 0.003(3) -0.006(3)
C3B 0.016(4) 0.021(4) 0.011(3) -0.003(3) 0.007(3) -0.006(3)
C4 0.016(4) 0.024(4) 0.012(3) -0.006(3) 0.004(3) -0.009(3)
C5 0.007(3) 0.018(4) 0.017(3) -0.012(3) 0.000(3) -0.002(3)
C5A 0.021(4) 0.017(4) 0.013(3) -0.001(3) -0.006(3) -0.012(3)
C5B 0.024(4) 0.017(4) 0.025(4) -0.004(3) -0.006(3) -0.007(3)
C5C 0.037(5) 0.009(4) 0.037(4) 0.003(3) -0.022(4) -0.005(4)
C5D 0.053(6) 0.030(5) 0.021(4) 0.002(4) -0.018(4) -0.018(5)
C5E 0.052(5) 0.031(5) 0.020(4) -0.012(4) 0.010(4) -0.031(4)
C5F 0.025(4) 0.015(4) 0.020(4) -0.004(3) 0.002(3) -0.013(3)
C6 0.018(4) 0.013(4) 0.013(3) 0.002(3) 0.002(3) -0.011(3)
C7 0.018(4) 0.016(4) 0.017(3) -0.003(3) -0.001(3) -0.006(3)
C8 0.022(4) 0.016(4) 0.016(3) -0.004(3) -0.002(3) -0.009(3)
C9 0.014(4) 0.015(4) 0.018(4) -0.006(3) 0.007(3) -0.001(3)
C10 0.008(3) 0.014(4) 0.019(4) -0.004(3) 0.002(3) -0.001(3)
C10A 0.016(4) 0.024(4) 0.013(3) -0.004(3) 0.001(3) -0.006(3)
C10B 0.026(5) 0.069(7) 0.121(8) -0.082(6) 0.029(5) -0.026(5)
C10C 0.042(6) 0.073(8) 0.138(9) -0.088(7) 0.030(6) -0.028(6)
C10D 0.042(5) 0.026(5) 0.033(4) -0.021(4) 0.002(4) -0.013(4)
C10E 0.034(5) 0.032(5) 0.064(6) -0.010(4) -0.003(4) -0.024(4)
C10F 0.020(4) 0.032(5) 0.062(6) -0.022(4) 0.018(4) -0.011(4)
C11 0.010(3) 0.023(4) 0.019(4) -0.013(3) 0.002(3) -0.007(3)
C12 0.016(4) 0.025(4) 0.016(4) -0.017(3) 0.004(3) -0.002(3)
C13 0.015(4) 0.029(4) 0.015(3) -0.008(3) 0.001(3) -0.007(3)
C14 0.008(3) 0.018(4) 0.014(3) -0.001(3) -0.003(3) -0.003(3)
C15 0.011(3) 0.026(4) 0.013(3) 0.002(3) 0.001(3) -0.012(3)
C15A 0.016(4) 0.023(4) 0.012(3) -0.004(3) -0.002(3) -0.001(3)
C15B 0.023(4) 0.023(4) 0.019(4) 0.006(3) -0.001(3) -0.012(3)
C15C 0.012(4) 0.034(5) 0.025(4) 0.002(4) -0.009(3) 0.001(3)
C15D 0.020(4) 0.029(5) 0.015(4) -0.002(3) -0.002(3) 0.005(4)
C15E 0.024(4) 0.028(5) 0.019(4) 0.002(3) 0.009(3) -0.004(4)
C15F 0.024(4) 0.031(5) 0.019(4) -0.002(3) 0.003(3) -0.010(4)
C16 0.012(3) 0.015(4) 0.014(3) 0.004(3) -0.003(3) -0.005(3)
C17 0.021(4) 0.016(4) 0.019(4) 0.003(3) -0.004(3) -0.007(3)
C18 0.026(4) 0.014(4) 0.022(4) -0.004(3) -0.003(3) -0.002(3)
C19 0.012(3) 0.014(4) 0.016(3) -0.005(3) 0.000(3) -0.005(3)
C20 0.006(3) 0.021(4) 0.016(3) -0.007(3) 0.005(3) -0.006(3)
C20A 0.019(4) 0.018(4) 0.014(3) -0.003(3) -0.004(3) -0.009(3)
C20B 0.019(4) 0.019(4) 0.018(4) -0.004(3) -0.006(3) -0.005(3)
C20C 0.018(4) 0.032(5) 0.029(4) -0.016(4) 0.000(3) -0.004(4)
C20D 0.025(4) 0.020(4) 0.041(5) -0.018(4) 0.001(3) -0.006(4)
C20E 0.030(4) 0.021(4) 0.036(4) 0.001(4) -0.005(4) -0.014(4)
C20F 0.031(4) 0.023(4) 0.018(4) -0.004(3) 0.006(3) -0.015(4)
C21 0.007(3) 0.019(4) 0.011(3) -0.007(3) 0.005(3) -0.004(3)
C22 0.018(4) 0.027(4) 0.022(4) -0.009(4) 0.007(3) -0.010(3)
O22 0.036(3) 0.039(3) 0.015(3) 0.000(2) 0.005(2) -0.020(3)
C23 0.015(4) 0.027(5) 0.026(4) -0.008(4) 0.006(3) -0.009(3)
O23 0.043(3) 0.039(4) 0.024(3) 0.005(3) 0.000(3) -0.015(3)
C24 0.019(4) 0.017(4) 0.029(4) -0.008(3) 0.004(3) -0.003(3)
O24 0.042(3) 0.050(4) 0.049(3) -0.029(3) 0.014(3) -0.033(3)
C25 0.016(4) 0.035(5) 0.034(4) -0.014(4) 0.001(3) 0.001(4)
O25 0.022(3) 0.055(4) 0.061(4) -0.024(3) -0.014(3) -0.010(3)
C26 0.012(4) 0.025(5) 0.017(4) -0.005(3) -0.003(3) 0.003(3)
O26 0.025(3) 0.022(3) 0.047(3) -0.008(3) -0.012(2) 0.006(3)
C27 0.017(4) 0.027(5) 0.014(4) -0.004(3) 0.003(3) -0.002(4)
O27 0.016(3) 0.023(3) 0.018(2) -0.008(2) 0.0038(19) -0.007(2)
C28 0.021(4) 0.056(6) 0.039(5) -0.004(5) 0.006(4) -0.015(4)
O28 0.044(4) 0.104(6) 0.035(3) 0.010(4) 0.013(3) -0.035(4)
C29 0.026(4) 0.034(5) 0.032(4) -0.017(4) 0.018(3) -0.013(4)
O29 0.030(3) 0.060(4) 0.065(4) -0.039(3) 0.014(3) -0.029(3)
C30 0.022(4) 0.036(5) 0.039(5) -0.009(4) 0.010(4) -0.025(4)
O30 0.025(3) 0.031(4) 0.091(5) -0.026(3) 0.025(3) -0.011(3)

loop_
_atom_type_symbol
_atom_type_description
_atom_type_scat_dispersion_real
_atom_type_scat_dispersion_imag
_atom_type_scat_source
C C 0.0033 0.0016 'International Tables Vol C Tables 4.2.6.8 and 6.1.1.4'
H H 0.0000 0.0000 'International Tables Vol C Tables 4.2.6.8 and 6.1.1.4'
N N 0.0061 0.0033 'International Tables Vol C Tables 4.2.6.8 and 6.1.1.4'
O O 0.0106 0.0060 'International Tables Vol C Tables 4.2.6.8 and 6.1.1.4'
Ru Ru -1.2594 0.8363 'International Tables Vol C Tables 4.2.6.8 and 6.1.1.4'
Pt Pt -1.7033 8.3905 'International Tables Vol C Tables 4.2.6.8 and 6.1.1.4'

loop_
_geom_angle_atom_site_label_1
_geom_angle_atom_site_label_2
_geom_angle_atom_site_label_3
_geom_angle
N22 Pt1 C21 90.5(2)
N22 Pt1 N24 178.9(2)
C21 Pt1 N24 90.4(2)
N22 Pt1 N23 89.3(2)
C21 Pt1 N23 177.4(2)
N24 Pt1 N23 89.7(2)
C22 Ru1 C27 91.1(3)
C22 Ru1 C21 98.1(2)
C27 Ru1 C21 113.4(3)
C22 Ru1 C3 156.9(3)
C27 Ru1 C3 108.5(2)
C21 Ru1 C3 63.4(2)
C22 Ru1 C2 123.6(3)
C27 Ru1 C2 145.2(2)
C21 Ru1 C2 63.3(2)
C3 Ru1 C2 37.1(2)
C22 Ru1 C1 95.1(2)
C27 Ru1 C1 150.3(3)
C21 Ru1 C1 37.0(2)
C3 Ru1 C1 61.8(2)
C2 Ru1 C1 37.38(19)
C22 Ru1 C4 131.2(2)
C27 Ru1 C4 94.7(3)
C21 Ru1 C4 36.2(2)
C3 Ru1 C4 37.89(19)
C2 Ru1 C4 61.6(2)
C1 Ru1 C4 59.8(2)
C22 Ru1 Ru2 97.4(2)
C27 Ru1 Ru2 116.4(2)
C21 Ru1 Ru2 127.28(15)
C3 Ru1 Ru2 84.88(15)
C2 Ru1 Ru2 66.14(15)
C1 Ru1 Ru2 91.61(16)
C4 Ru1 Ru2 122.23(15)
C22 Ru1 Ru4 81.1(2)
C27 Ru1 Ru4 62.3(2)
C21 Ru1 Ru4 175.50(15)
C3 Ru1 Ru4 118.43(15)
C2 Ru1 Ru4 120.82(15)
C1 Ru1 Ru4 147.36(16)
C4 Ru1 Ru4 142.74(17)
Ru2 Ru1 Ru4 57.20(4)
C22 Ru1 Ru3 137.3(2)
C27 Ru1 Ru3 71.14(19)
C21 Ru1 Ru3 124.55(15)
C3 Ru1 Ru3 63.30(15)
C2 Ru1 Ru3 82.91(15)
C1 Ru1 Ru3 119.69(14)
C4 Ru1 Ru3 89.78(16)
Ru2 Ru1 Ru3 60.55(3)
Ru4 Ru1 Ru3 56.20(4)
C23 Ru2 C24 88.1(3)
C23 Ru2 C2B 124.6(3)
C24 Ru2 C2B 88.3(3)
C23 Ru2 C2A 97.7(3)
C24 Ru2 C2A 113.5(2)
C2B Ru2 C2A 36.5(2)
C23 Ru2 C2C 158.8(2)
C24 Ru2 C2C 91.8(2)
C2B Ru2 C2C 34.3(2)
C2A Ru2 C2C 63.1(2)
C23 Ru2 Ru4 91.5(2)
C24 Ru2 Ru4 106.40(19)
C2B Ru2 Ru4 141.92(19)
C2A Ru2 Ru4 139.20(16)
C2C Ru2 Ru4 108.81(15)
C23 Ru2 Ru1 86.1(2)
C24 Ru2 Ru1 167.15(19)
C2B Ru2 Ru1 104.41(17)
C2A Ru2 Ru1 78.62(15)
C2C Ru2 Ru1 97.72(14)
Ru4 Ru2 Ru1 62.37(3)
C23 Ru2 Ru3 142.4(2)
C24 Ru2 Ru3 119.5(2)
C2B Ru2 Ru3 84.12(19)
C2A Ru2 Ru3 93.98(18)
C2C Ru2 Ru3 53.42(14)
Ru4 Ru2 Ru3 57.96(4)
Ru1 Ru2 Ru3 61.33(4)
C25 Ru3 C26 85.9(3)
C25 Ru3 C3B 98.4(3)
C26 Ru3 C3B 114.5(3)
C25 Ru3 C3A 132.1(3)
C26 Ru3 C3A 98.6(3)
C3B Ru3 C3A 36.6(2)
C25 Ru3 C2C 86.4(3)
C26 Ru3 C2C 147.0(2)
C3B Ru3 C2C 35.7(2)
C3A Ru3 C2C 64.3(2)
C25 Ru3 Ru4 85.1(2)
C26 Ru3 Ru4 100.2(2)
C3B Ru3 Ru4 145.26(18)
C3A Ru3 Ru4 139.32(16)
C2C Ru3 Ru4 111.05(15)
C25 Ru3 Ru2 97.6(2)
C26 Ru3 Ru2 157.18(19)
C3B Ru3 Ru2 87.38(18)
C3A Ru3 Ru2 95.67(18)
C2C Ru3 Ru2 55.79(15)
Ru4 Ru3 Ru2 57.96(4)
C25 Ru3 Ru1 145.1(2)
C26 Ru3 Ru1 107.42(19)
C3B Ru3 Ru1 104.45(17)
C3A Ru3 Ru1 78.89(15)
C2C Ru3 Ru1 97.00(15)
Ru4 Ru3 Ru1 61.14(3)
Ru2 Ru3 Ru1 58.12(4)
C29 Ru4 C28 92.7(3)
C29 Ru4 C30 98.1(3)
C28 Ru4 C30 93.9(3)
C29 Ru4 C27 159.6(3)
C28 Ru4 C27 106.8(3)
C30 Ru4 C27 75.1(2)
C29 Ru4 Ru2 81.7(2)
C28 Ru4 Ru2 104.9(2)
C30 Ru4 Ru2 161.1(2)
C27 Ru4 Ru2 98.61(15)
C29 Ru4 Ru3 96.1(2)
C28 Ru4 Ru3 164.6(2)
C30 Ru4 Ru3 97.3(2)
C27 Ru4 Ru3 66.38(13)
Ru2 Ru4 Ru3 64.08(4)
C29 Ru4 Ru1 141.5(2)
C28 Ru4 Ru1 102.9(2)
C30 Ru4 Ru1 115.41(19)
C27 Ru4 Ru1 40.33(15)
Ru2 Ru4 Ru1 60.42(4)
Ru3 Ru4 Ru1 62.66(4)
C9 N22 C6 106.1(5)
C9 N22 Pt1 127.1(4)
C6 N22 Pt1 126.6(4)
C11 N23 C14 106.9(5)
C11 N23 Pt1 126.6(4)
C14 N23 Pt1 126.5(4)
C16 N24 C19 105.6(5)
C16 N24 Pt1 126.8(4)
C19 N24 Pt1 127.1(4)
C20 C1 C21 124.9(5)
C20 C1 C2 124.5(6)
C21 C1 C2 110.4(5)
C20 C1 Ru1 128.0(4)
C21 C1 Ru1 70.9(3)
C2 C1 Ru1 71.3(3)
C3 C2 C2A 128.8(5)
C3 C2 C1 106.9(5)
C2A C2 C1 124.1(6)
C3 C2 Ru1 71.3(3)
C2A C2 Ru1 118.5(4)
C1 C2 Ru1 71.4(3)
C2B C2A C2 125.7(6)
C2B C2A Ru2 68.7(3)
C2 C2A Ru2 95.6(3)
C2B C2A H2A 116.7
C2 C2A H2A 116.7
Ru2 C2A H2A 116.7
C2A C2B C2C 125.8(6)
C2A C2B Ru2 74.7(3)
C2C C2B Ru2 85.7(4)
C2A C2B H2B 117.0
C2C C2B H2B 117.0
Ru2 C2B H2B 117.0
C2B C2C C3B 126.3(6)
C2B C2C Ru3 122.8(4)
C3B C2C Ru3 61.8(3)
C2B C2C Ru2 60.0(3)
C3B C2C Ru2 123.6(4)
Ru3 C2C Ru2 70.79(15)
C2B C2C H2C 111.4
C3B C2C H2C 110.3
Ru3 C2C H2C 116.1
Ru2 C2C H2C 117.1
C2 C3 C3A 127.7(5)
C2 C3 C4 106.0(5)
C3A C3 C4 126.2(6)
C2 C3 Ru1 71.6(3)
C3A C3 Ru1 123.9(4)
C4 C3 Ru1 72.1(3)
C3B C3A C3 126.1(6)
C3B C3A Ru3 67.9(3)
C3 C3A Ru3 93.3(3)
C3B C3A H3A 116.8
C3 C3A H3A 116.8
Ru3 C3A H3A 116.8
C3A C3B C2C 124.7(6)
C3A C3B Ru3 75.5(3)
C2C C3B Ru3 82.5(3)
C3A C3B H3B 117.6
C2C C3B H3B 117.6
Ru3 C3B H3B 117.6
C21 C4 C5 123.3(5)
C21 C4 C3 110.4(6)
C5 C4 C3 126.4(6)
C21 C4 Ru1 70.4(3)
C5 C4 Ru1 126.6(4)
C3 C4 Ru1 70.1(3)
C6 C5 C4 123.8(6)
C6 C5 C5A 113.5(6)
C4 C5 C5A 122.5(5)
C5B C5A C5F 120.2(6)
C5B C5A C5 121.9(5)
C5F C5A C5 117.9(6)
C5C C5B C5A 119.9(6)
C5C C5B H5B 120.0
C5A C5B H5B 120.0
C5B C5C C5D 121.1(7)
C5B C5C H5C 119.5
C5D C5C H5C 119.5
C5E C5D C5C 119.5(7)
C5E C5D H5D 120.2
C5C C5D H5D 120.2
C5D C5E C5F 120.7(6)
C5D C5E H5E 119.6
C5F C5E H5E 119.6
C5A C5F C5E 118.6(6)
C5A C5F H5F 120.7
C5E C5F H5F 120.7
C5 C6 N22 126.7(6)
C5 C6 C7 125.0(6)
N22 C6 C7 108.3(5)
C8 C7 C6 108.0(6)
C8 C7 H7 126.0
C6 C7 H7 126.0
C7 C8 C9 107.9(6)
C7 C8 H8 126.1
C9 C8 H8 126.1
N22 C9 C10 127.0(6)
N22 C9 C8 109.7(5)
C10 C9 C8 123.3(6)
C11 C10 C9 123.9(6)
C11 C10 C10A 118.5(6)
C9 C10 C10A 117.5(6)
C10F C10A C10B 117.6(7)
C10F C10A C10 120.9(6)
C10B C10A C10 121.4(6)
C10A C10B C10C 121.4(7)
C10A C10B H10B 119.3
C10C C10B H10B 119.3
C10D C10C C10B 120.1(8)
C10D C10C H10C 119.9
C10B C10C H10C 119.9
C10E C10D C10C 119.2(7)
C10E C10D H10D 120.4
C10C C10D H10D 120.4
C10D C10E C10F 120.5(7)
C10D C10E H10E 119.7
C10F C10E H10E 119.7
C10A C10F C10E 120.9(7)
C10A C10F H10F 119.6
C10E C10F H10F 119.6
N23 C11 C10 125.9(6)
N23 C11 C12 109.5(6)
C10 C11 C12 124.5(6)
C13 C12 C11 107.3(6)
C13 C12 H12 126.3
C11 C12 H12 126.3
C12 C13 C14 107.1(6)
C12 C13 H13 126.4
C14 C13 H13 126.4
N23 C14 C15 125.7(5)
N23 C14 C13 109.1(6)
C15 C14 C13 125.2(6)
C14 C15 C16 123.7(6)
C14 C15 C15A 117.9(5)
C16 C15 C15A 118.2(6)
C15F C15A C15B 119.1(6)
C15F C15A C15 122.5(6)
C15B C15A C15 118.3(6)
C15C C15B C15A 119.9(6)
C15C C15B H15B 120.0
C15A C15B H15B 120.0
C15D C15C C15B 119.9(6)
C15D C15C H15C 120.1
C15B C15C H15C 120.1
C15C C15D C15E 120.4(6)
C15C C15D H15D 119.8
C15E C15D H15D 119.8
C15F C15E C15D 120.6(6)
C15F C15E H15E 119.7
C15D C15E H15E 119.7
C15E C15F C15A 120.1(6)
C15E C15F H15F 119.9
C15A C15F H15F 119.9
N24 C16 C15 127.4(6)
N24 C16 C17 110.0(5)
C15 C16 C17 122.5(6)
C18 C17 C16 108.4(6)
C18 C17 H17 125.8
C16 C17 H17 125.8
C17 C18 C19 106.6(6)
C17 C18 H18 126.7
C19 C18 H18 126.7
C20 C19 N24 126.8(6)
C20 C19 C18 124.0(6)
N24 C19 C18 109.1(5)
C19 C20 C1 122.0(6)
C19 C20 C20A 115.2(6)
C1 C20 C20A 122.1(5)
C20F C20A C20B 118.8(6)
C20F C20A C20 122.7(5)
C20B C20A C20 118.5(6)
C20C C20B C20A 120.1(6)
C20C C20B H20B 119.9
C20A C20B H20B 119.9
C20D C20C C20B 120.7(6)
C20D C20C H20C 119.7
C20B C20C H20C 119.7
C20E C20D C20C 119.6(7)
C20E C20D H20D 120.2
C20C C20D H20D 120.2
C20D C20E C20F 121.2(7)
C20D C20E H20E 119.4
C20F C20E H20E 119.4
C20E C20F C20A 119.6(6)
C20E C20F H20F 120.2
C20A C20F H20F 120.2
C4 C21 C1 105.9(5)
C4 C21 Pt1 127.7(5)
C1 C21 Pt1 126.0(5)
C4 C21 Ru1 73.4(3)
C1 C21 Ru1 72.1(3)
Pt1 C21 Ru1 114.2(2)
O22 C22 Ru1 175.3(6)
O23 C23 Ru2 177.8(6)
O24 C24 Ru2 178.1(6)
O25 C25 Ru3 177.4(7)
O26 C26 Ru3 173.7(6)
O27 C27 Ru1 155.9(6)
O27 C27 Ru4 126.7(5)
Ru1 C27 Ru4 77.4(2)
O28 C28 Ru4 177.2(7)
O29 C29 Ru4 175.7(6)
O30 C30 Ru4 176.9(7)

loop_
_geom_bond_atom_site_label_1
_geom_bond_atom_site_label_2
_geom_bond_distance
Pt1 N22 1.997(5)
Pt1 C21 2.000(6)
Pt1 N24 2.001(5)
Pt1 N23 2.065(5)
Ru1 C22 1.896(7)
Ru1 C27 1.897(7)
Ru1 C21 2.270(6)
Ru1 C3 2.280(6)
Ru1 C2 2.284(6)
Ru1 C1 2.286(6)
Ru1 C4 2.308(6)
Ru1 Ru2 2.8080(12)
Ru1 Ru4 2.8606(13)
Ru1 Ru3 2.9014(16)
Ru2 C23 1.857(7)
Ru2 C24 1.872(7)
Ru2 C2B 2.191(5)
Ru2 C2A 2.269(6)
Ru2 C2C 2.522(6)
Ru2 Ru4 2.7141(16)
Ru2 Ru3 2.8796(16)
Ru3 C25 1.856(7)
Ru3 C26 1.860(7)
Ru3 C3B 2.176(6)
Ru3 C3A 2.273(6)
Ru3 C2C 2.449(6)
Ru3 Ru4 2.7141(13)
Ru4 C29 1.884(8)
Ru4 C28 1.899(8)
Ru4 C30 1.917(8)
Ru4 C27 2.596(7)
N22 C9 1.364(7)
N22 C6 1.421(7)
N23 C11 1.363(8)
N23 C14 1.370(7)
N24 C16 1.365(7)
N24 C19 1.412(7)
C1 C20 1.435(9)
C1 C21 1.446(8)
C1 C2 1.464(8)
C2 C3 1.453(8)
C2 C2A 1.458(8)
C2A C2B 1.400(8)
C2A H2A 1.0000
C2B C2C 1.424(9)
C2B H2B 1.0000
C2C C3B 1.440(9)
C2C H2C 0.9836
C3 C3A 1.460(8)
C3 C4 1.490(8)
C3A C3B 1.399(8)
C3A H3A 1.0000
C3B H3B 1.0000
C4 C21 1.423(8)
C4 C5 1.440(9)
C5 C6 1.371(8)
C5 C5A 1.514(8)
C5A C5B 1.381(9)
C5A C5F 1.404(8)
C5B C5C 1.369(9)
C5B H5B 0.9500
C5C C5D 1.394(9)
C5C H5C 0.9500
C5D C5E 1.363(10)
C5D H5D 0.9500
C5E C5F 1.409(9)
C5E H5E 0.9500
C5F H5F 0.9500
C6 C7 1.440(9)
C7 C8 1.336(8)
C7 H7 0.9500
C8 C9 1.448(9)
C8 H8 0.9500
C9 C10 1.404(8)
C10 C11 1.379(9)
C10 C10A 1.503(9)
C10A C10F 1.350(9)
C10A C10B 1.371(9)
C10B C10C 1.387(10)
C10B H10B 0.9500
C10C C10D 1.355(10)
C10C H10C 0.9500
C10D C10E 1.343(9)
C10D H10D 0.9500
C10E C10F 1.409(9)
C10E H10E 0.9500
C10F H10F 0.9500
C11 C12 1.449(8)
C12 C13 1.337(9)
C12 H12 0.9500
C13 C14 1.455(8)
C13 H13 0.9500
C14 C15 1.391(9)
C15 C16 1.406(8)
C15 C15A 1.497(8)
C15A C15F 1.389(9)
C15A C15B 1.396(8)
C15B C15C 1.393(9)
C15B H15B 0.9500
C15C C15D 1.368(9)
C15C H15C 0.9500
C15D C15E 1.375(9)
C15D H15D 0.9500
C15E C15F 1.375(9)
C15E H15E 0.9500
C15F H15F 0.9500
C16 C17 1.439(9)
C17 C18 1.341(8)
C17 H17 0.9500
C18 C19 1.448(9)
C18 H18 0.9500
C19 C20 1.375(8)
C20 C20A 1.503(8)
C20A C20F 1.399(9)
C20A C20B 1.401(8)
C20B C20C 1.387(9)
C20B H20B 0.9500
C20C C20D 1.382(9)
C20C H20C 0.9500
C20D C20E 1.367(9)
C20D H20D 0.9500
C20E C20F 1.397(9)
C20E H20E 0.9500
C20F H20F 0.9500
C22 O22 1.138(7)
C23 O23 1.148(7)
C24 O24 1.137(7)
C25 O25 1.145(8)
C26 O26 1.154(8)
C27 O27 1.157(7)
C28 O28 1.149(8)
C29 O29 1.139(8)
C30 O30 1.134(8)

loop_
_geom_torsion_atom_site_label_1
_geom_torsion_atom_site_label_2
_geom_torsion_atom_site_label_3
_geom_torsion_atom_site_label_4
_geom_torsion
C20 C1 C2 C3 -173.3(5)
C21 C1 C2 C3 2.5(6)
Ru1 C1 C2 C3 62.9(4)
C20 C1 C2 C2A 11.5(9)
C21 C1 C2 C2A -172.6(5)
Ru1 C1 C2 C2A -112.3(5)
C20 C1 C2 Ru1 123.8(6)
C21 C1 C2 Ru1 -60.3(4)
C3 C2 C2A C2B -9.4(10)
C1 C2 C2A C2B 164.6(5)
Ru1 C2 C2A C2B 78.7(7)
C3 C2 C2A Ru2 -77.1(6)
C1 C2 C2A Ru2 96.9(5)
Ru1 C2 C2A Ru2 11.0(5)
C2 C2A C2B C2C -8.3(9)
Ru2 C2A C2B C2C 73.0(5)
C2 C2A C2B Ru2 -81.3(5)
C2A C2B C2C C3B 44.0(9)
Ru2 C2B C2C C3B 111.7(6)
C2A C2B C2C Ru3 -33.0(8)
Ru2 C2B C2C Ru3 34.7(4)
C2A C2B C2C Ru2 -67.7(5)
C2A C2 C3 C3A -7.1(10)
C1 C2 C3 C3A 178.1(5)
Ru1 C2 C3 C3A -119.0(6)
C2A C2 C3 C4 176.2(5)
C1 C2 C3 C4 1.4(6)
Ru1 C2 C3 C4 64.3(4)
C2A C2 C3 Ru1 111.9(6)
C1 C2 C3 Ru1 -62.9(4)
C2 C3 C3A C3B 18.4(9)
C4 C3 C3A C3B -165.5(6)
Ru1 C3 C3A C3B -73.7(7)
C2 C3 C3A Ru3 83.3(6)
C4 C3 C3A Ru3 -100.6(5)
Ru1 C3 C3A Ru3 -8.8(5)
C3 C3A C3B C2C 7.3(9)
Ru3 C3A C3B C2C -70.0(5)
C3 C3A C3B Ru3 77.3(5)
C2B C2C C3B C3A -45.1(9)
Ru3 C2C C3B C3A 66.5(5)
Ru2 C2C C3B C3A 30.1(8)
C2B C2C C3B Ru3 -111.6(6)
Ru2 C2C C3B Ru3 -36.4(4)
C2 C3 C4 C21 -5.0(6)
C3A C3 C4 C21 178.3(5)
Ru1 C3 C4 C21 59.0(4)
C2 C3 C4 C5 174.7(6)
C3A C3 C4 C5 -2.1(9)
Ru1 C3 C4 C5 -121.3(6)
C2 C3 C4 Ru1 -64.0(4)
C3A C3 C4 Ru1 119.3(6)
C21 C4 C5 C6 -12.0(9)
C3 C4 C5 C6 168.4(6)
Ru1 C4 C5 C6 77.3(7)
C21 C4 C5 C5A 162.6(5)
C3 C4 C5 C5A -17.1(9)
Ru1 C4 C5 C5A -108.2(6)
C6 C5 C5A C5B -75.2(7)
C4 C5 C5A C5B 109.8(7)
C6 C5 C5A C5F 104.0(6)
C4 C5 C5A C5F -71.1(8)
C5F C5A C5B C5C 0.8(9)
C5 C5A C5B C5C 179.9(6)
C5A C5B C5C C5D -0.7(10)
C5B C5C C5D C5E -0.3(10)
C5C C5D C5E C5F 1.2(10)
C5B C5A C5F C5E 0.0(9)
C5 C5A C5F C5E -179.1(5)
C5D C5E C5F C5A -1.1(9)
C4 C5 C6 N22 1.9(9)
C5A C5 C6 N22 -173.1(5)
C4 C5 C6 C7 -177.0(6)
C5A C5 C6 C7 8.0(8)
C9 N22 C6 C5 -178.3(6)
Pt1 N22 C6 C5 6.2(8)
C9 N22 C6 C7 0.8(6)
Pt1 N22 C6 C7 -174.7(4)
C5 C6 C7 C8 178.1(6)
N22 C6 C7 C8 -1.0(7)
C6 C7 C8 C9 0.8(7)
C6 N22 C9 C10 -178.4(6)
Pt1 N22 C9 C10 -3.0(9)
C6 N22 C9 C8 -0.3(6)
Pt1 N22 C9 C8 175.2(4)
C7 C8 C9 N22 -0.3(7)
C7 C8 C9 C10 177.9(5)
N22 C9 C10 C11 -1.5(10)
C8 C9 C10 C11 -179.4(6)
N22 C9 C10 C10A 175.1(5)
C8 C9 C10 C10A -2.9(9)
C11 C10 C10A C10F 75.7(8)
C9 C10 C10A C10F -101.1(8)
C11 C10 C10A C10B -102.8(8)
C9 C10 C10A C10B 80.4(8)
C10F C10A C10B C10C 1.7(14)
C10 C10A C10B C10C -179.7(8)
C10A C10B C10C C10D -4.2(16)
C10B C10C C10D C10E 5.5(15)
C10C C10D C10E C10F -4.4(13)
C10B C10A C10F C10E -0.6(12)
C10 C10A C10F C10E -179.2(7)
C10D C10E C10F C10A 2.0(12)
C14 N23 C11 C10 179.1(6)
Pt1 N23 C11 C10 -1.0(9)
C14 N23 C11 C12 -3.0(6)
Pt1 N23 C11 C12 176.9(4)
C9 C10 C11 N23 3.6(10)
C10A C10 C11 N23 -173.0(5)
C9 C10 C11 C12 -174.0(5)
C10A C10 C11 C12 9.5(9)
N23 C11 C12 C13 2.1(7)
C10 C11 C12 C13 -180.0(6)
C11 C12 C13 C14 -0.4(7)
C11 N23 C14 C15 -175.4(6)
Pt1 N23 C14 C15 4.7(9)
C11 N23 C14 C13 2.8(6)
Pt1 N23 C14 C13 -177.1(4)
C12 C13 C14 N23 -1.5(7)
C12 C13 C14 C15 176.7(6)
N23 C14 C15 C16 -1.6(10)
C13 C14 C15 C16 -179.5(5)
N23 C14 C15 C15A 173.9(5)
C13 C14 C15 C15A -4.0(9)
C14 C15 C15A C15F 109.2(7)
C16 C15 C15A C15F -75.0(8)
C14 C15 C15A C15B -71.5(8)
C16 C15 C15A C15B 104.3(7)
C15F C15A C15B C15C 1.7(10)
C15 C15A C15B C15C -177.6(6)
C15A C15B C15C C15D -2.4(10)
C15B C15C C15D C15E 1.5(10)
C15C C15D C15E C15F 0.2(11)
C15D C15E C15F C15A -1.0(10)
C15B C15A C15F C15E 0.0(10)
C15 C15A C15F C15E 179.3(6)
C19 N24 C16 C15 177.1(6)
Pt1 N24 C16 C15 5.1(9)
C19 N24 C16 C17 0.9(6)
Pt1 N24 C16 C17 -171.2(4)
C14 C15 C16 N24 -3.6(10)
C15A C15 C16 N24 -179.2(6)
C14 C15 C16 C17 172.2(6)
C15A C15 C16 C17 -3.3(8)
N24 C16 C17 C18 2.0(7)
C15 C16 C17 C18 -174.5(6)
C16 C17 C18 C19 -3.9(7)
C16 N24 C19 C20 174.8(6)
Pt1 N24 C19 C20 -13.2(8)
C16 N24 C19 C18 -3.2(6)
Pt1 N24 C19 C18 168.8(4)
C17 C18 C19 C20 -173.6(6)
C17 C18 C19 N24 4.5(7)
N24 C19 C20 C1 -1.1(9)
C18 C19 C20 C1 176.7(6)
N24 C19 C20 C20A 169.9(5)
C18 C19 C20 C20A -12.4(8)
C21 C1 C20 C19 16.4(9)
C2 C1 C20 C19 -168.3(5)
Ru1 C1 C20 C19 -75.9(7)
C21 C1 C20 C20A -154.0(5)
C2 C1 C20 C20A 21.3(9)
Ru1 C1 C20 C20A 113.8(6)
C19 C20 C20A C20F 69.2(8)
C1 C20 C20A C20F -119.8(7)
C19 C20 C20A C20B -109.2(6)
C1 C20 C20A C20B 61.7(8)
C20F C20A C20B C20C 1.2(9)
C20 C20A C20B C20C 179.7(5)
C20A C20B C20C C20D -1.8(10)
C20B C20C C20D C20E 1.4(10)
C20C C20D C20E C20F -0.4(11)
C20D C20E C20F C20A -0.2(10)
C20B C20A C20F C20E -0.2(9)
C20 C20A C20F C20E -178.7(6)
C5 C4 C21 C1 -173.2(5)
C3 C4 C21 C1 6.4(6)
Ru1 C4 C21 C1 65.2(4)
C5 C4 C21 Pt1 13.4(9)
C3 C4 C21 Pt1 -166.9(4)
Ru1 C4 C21 Pt1 -108.1(4)
C5 C4 C21 Ru1 121.5(6)
C3 C4 C21 Ru1 -58.8(4)
C20 C1 C21 C4 170.3(5)
C2 C1 C21 C4 -5.6(6)
Ru1 C1 C21 C4 -66.1(4)
C20 C1 C21 Pt1 -16.2(8)
C2 C1 C21 Pt1 167.9(4)
Ru1 C1 C21 Pt1 107.4(4)
C20 C1 C21 Ru1 -123.6(6)
C2 C1 C21 Ru1 60.5(4)
C22 Ru1 C27 O27 99.3(13)
C21 Ru1 C27 O27 0.1(14)
C3 Ru1 C27 O27 -68.3(13)
C2 Ru1 C27 O27 -76.3(14)
C1 Ru1 C27 O27 -3.1(16)
C4 Ru1 C27 O27 -32.1(13)
Ru2 Ru1 C27 O27 -161.8(12)
Ru4 Ru1 C27 O27 178.7(14)
Ru3 Ru1 C27 O27 -120.3(13)
C22 Ru1 C27 Ru4 -79.4(2)
C21 Ru1 C27 Ru4 -178.64(16)
C3 Ru1 C27 Ru4 113.03(18)
C2 Ru1 C27 Ru4 105.0(4)
C1 Ru1 C27 Ru4 178.2(4)
C4 Ru1 C27 Ru4 149.16(17)
Ru2 Ru1 C27 Ru4 19.52(19)
Ru3 Ru1 C27 Ru4 61.01(10)

loop_
_platon_squeeze_void_nr
_platon_squeeze_void_average_x
_platon_squeeze_void_average_y
_platon_squeeze_void_average_z
_platon_squeeze_void_volume
_platon_squeeze_void_count_electrons
_platon_squeeze_void_content
1 0.500 0.000 0.500 384 92 ' '
